data_4101448
loop_
_publ_author_name
'Thomas, Christine M'
'Mankad, Neal P'
'Peters, Jonas C'

_publ_section_title
;
 Characterization of the terminal iron(IV) imides
 [[PhBP(t)(Bu)2(pz')]Fe(IV)NAd]+.
;
_journal_issue 15
_journal_name_full 'Journal of the American Chemical Society'
_journal_page_first 4956
_journal_page_last 4957
_journal_paper_doi 10.1021/ja0604358
_journal_volume 128
_journal_year 2006
_chemical_formula_sum 'C39 H65 B Fe N3 P2'
_chemical_formula_weight 704.54
_chemical_name_systematic
; 
 ? 
;
_space_group_IT_number 2
_symmetry_cell_setting triclinic
_symmetry_space_group_name_Hall '-P 1'
_symmetry_space_group_name_H-M 'P -1'
_atom_sites_solution_hydrogens geom
_atom_sites_solution_primary direct
_atom_sites_solution_secondary difmap
_audit_creation_method SHELXL-97
_cell_angle_alpha 83.777(11)
_cell_angle_beta 75.874(7)
_cell_angle_gamma 85.190(8)
_cell_formula_units_Z 4
_cell_length_a 10.886(4)
_cell_length_b 17.390(5)
_cell_length_c 21.104(6)
_cell_measurement_reflns_used 1936
_cell_measurement_temperature 100(2)
_cell_measurement_theta_max 21.52
_cell_measurement_theta_min 2.18
_cell_volume 3845(2)
_computing_cell_refinement 'Bruker SMART'
_computing_data_collection 'Bruker SMART'
_computing_data_reduction 'Bruker SAINT'
_computing_molecular_graphics 'Bruker SHELXTL'
_computing_publication_material 'Bruker SHELXTL'
_computing_structure_refinement 'SHELXL-97 (Sheldrick, 1997)'
_computing_structure_solution 'SHELXS-97 (Sheldrick, 1990)'
_diffrn_ambient_temperature 100(2)
_diffrn_measured_fraction_theta_full 0.852
_diffrn_measured_fraction_theta_max 0.852
_diffrn_measurement_device_type 'CCD area detector'
_diffrn_measurement_method 'phi and omega scans'
_diffrn_radiation_monochromator graphite
_diffrn_radiation_source 'fine-focus sealed tube'
_diffrn_radiation_type MoK\a
_diffrn_radiation_wavelength 0.71073
_diffrn_reflns_av_R_equivalents 0.1215
_diffrn_reflns_av_sigmaI/netI 0.2118
_diffrn_reflns_limit_h_max 11
_diffrn_reflns_limit_h_min -11
_diffrn_reflns_limit_k_max 18
_diffrn_reflns_limit_k_min -19
_diffrn_reflns_limit_l_max 22
_diffrn_reflns_limit_l_min -23
_diffrn_reflns_number 22556
_diffrn_reflns_theta_full 23.96
_diffrn_reflns_theta_max 23.96
_diffrn_reflns_theta_min 1.18
_exptl_absorpt_coefficient_mu 0.506
_exptl_absorpt_correction_type none
_exptl_crystal_colour brown
_exptl_crystal_density_diffrn 1.217
_exptl_crystal_density_meas 0
_exptl_crystal_density_method 'not measured'
_exptl_crystal_description plate
_exptl_crystal_F_000 1524
_exptl_crystal_size_max 0.11
_exptl_crystal_size_mid 0.074
_exptl_crystal_size_min 0.028
_refine_diff_density_max 0.829
_refine_diff_density_min -0.801
_refine_diff_density_rms 0.115
_refine_ls_extinction_method none
_refine_ls_goodness_of_fit_ref 1.252
_refine_ls_hydrogen_treatment mixed
_refine_ls_matrix_type full
_refine_ls_number_parameters 397
_refine_ls_number_reflns 10268
_refine_ls_number_restraints 0
_refine_ls_restrained_S_all 1.252
_refine_ls_R_factor_all 0.1739
_refine_ls_R_factor_gt 0.0885
_refine_ls_shift/su_max 0.015
_refine_ls_shift/su_mean 0.001
_refine_ls_structure_factor_coef Fsqd
_refine_ls_weighting_details 'calc w=1/[\s^2^(Fo^2^)+(0.0000P)^2^+0.0000P] where P=(Fo^2^+2Fc^2^)/3'
_refine_ls_weighting_scheme calc
_refine_ls_wR_factor_gt 0.1504
_refine_ls_wR_factor_ref 0.1655
_reflns_number_gt 4935
_reflns_number_total 10268
_reflns_threshold_expression >2sigma(I)
_cod_data_source_file ja0604358si20060313_052840.cif
_cod_data_source_block cmt64
_cod_depositor_comments
;
The following automatic conversions were performed:
'_symmetry_cell_setting' value 'Triclinic' changed to 'triclinic'
according to '/home/saulius/struct/CIF-dictionaries/cif_core.dic'
dictionary named 'cif_core.dic' version 2.4.1 from 2010-06-29.

Automatic conversion script
Id: cif_fix_enum 1527 2010-12-29 10:47:43Z saulius 
;
_cod_original_sg_symbol_H-M P-1
_cod_database_code 4101448

loop_
_symmetry_equiv_pos_as_xyz
'x, y, z'
'-x, -y, -z'

loop_
_atom_site_label
_atom_site_type_symbol
_atom_site_fract_x
_atom_site_fract_y
_atom_site_fract_z
_atom_site_U_iso_or_equiv
_atom_site_adp_type
_atom_site_occupancy
_atom_site_symmetry_multiplicity
_atom_site_calc_flag
_atom_site_refinement_flags
B1 B 0.5912(10) 0.6736(6) 0.3630(5) 0.012(3) Uiso 1 1 d .
Fe1 Fe 0.68252(12) 0.78643(7) 0.46353(6) 0.0115(4) Uiso 1 1 d .
N1 N 0.6080(6) 0.8140(4) 0.3874(3) 0.0089(18) Uiso 1 1 d .
N2 N 0.5670(7) 0.7660(4) 0.3487(3) 0.0143(19) Uiso 1 1 d .
N3 N 0.7322(7) 0.8363(4) 0.5135(3) 0.015(2) Uiso 1 1 d .
P1 P 0.8280(2) 0.70382(14) 0.39793(12) 0.0124(6) Uiso 1 1 d .
P2 P 0.5159(2) 0.70988(14) 0.50391(12) 0.0115(6) Uiso 1 1 d .
C1 C 0.7752(8) 0.8705(5) 0.5634(4) 0.014(2) Uiso 1 1 d .
C2 C 0.6638(8) 0.8810(5) 0.6233(4) 0.015(2) Uiso 1 1 d .
H2A H 0.6338 0.8297 0.6432 0.018 Uiso 1 1 calc R
H2B H 0.5926 0.9116 0.6093 0.018 Uiso 1 1 calc R
C3 C 0.8226(8) 0.9504(5) 0.5350(4) 0.013(2) Uiso 1 1 d .
H3A H 0.8938 0.9445 0.4961 0.016 Uiso 1 1 calc R
H3B H 0.7534 0.9828 0.5206 0.016 Uiso 1 1 calc R
C4 C 0.8832(8) 0.8218(5) 0.5861(4) 0.014(2) Uiso 1 1 d .
H4A H 0.9556 0.8144 0.5479 0.017 Uiso 1 1 calc R
H4B H 0.8539 0.7701 0.6053 0.017 Uiso 1 1 calc R
C5 C 0.8663(8) 0.9902(5) 0.5846(4) 0.017(2) Uiso 1 1 d .
H5 H 0.8972 1.0418 0.5642 0.020 Uiso 1 1 calc R
C6 C 0.7064(8) 0.9230(5) 0.6744(4) 0.019(3) Uiso 1 1 d .
H6 H 0.6332 0.9299 0.7130 0.023 Uiso 1 1 calc R
C7 C 0.9270(8) 0.8633(5) 0.6383(4) 0.018(2) Uiso 1 1 d .
H7 H 0.9971 0.8313 0.6533 0.022 Uiso 1 1 calc R
C8 C 0.9734(8) 0.9421(5) 0.6069(4) 0.017(2) Uiso 1 1 d .
H8A H 1.0024 0.9692 0.6390 0.020 Uiso 1 1 calc R
H8B H 1.0460 0.9349 0.5689 0.020 Uiso 1 1 calc R
C9 C 0.8131(8) 0.8739(5) 0.6968(4) 0.021(3) Uiso 1 1 d .
H9A H 0.7826 0.8225 0.7165 0.025 Uiso 1 1 calc R
H9B H 0.8393 0.8994 0.7307 0.025 Uiso 1 1 calc R
C10 C 0.7521(8) 1.0024(5) 0.6436(4) 0.020(3) Uiso 1 1 d .
H10A H 0.7780 1.0301 0.6764 0.024 Uiso 1 1 calc R
H10B H 0.6826 1.0339 0.6287 0.024 Uiso 1 1 calc R
C11 C 0.6166(9) 0.9567(5) 0.3935(5) 0.022(3) Uiso 1 1 d .
H11A H 0.6257 1.0022 0.3613 0.033 Uiso 1 1 calc R
H11B H 0.6956 0.9450 0.4079 0.033 Uiso 1 1 calc R
H11C H 0.5469 0.9672 0.4313 0.033 Uiso 1 1 calc R
C12 C 0.5878(8) 0.8873(5) 0.3620(4) 0.009(2) Uiso 1 1 d .
C13 C 0.5387(8) 0.8867(5) 0.3096(4) 0.015(2) Uiso 1 1 d .
H13 H 0.5180 0.9310 0.2828 0.018 Uiso 1 1 calc R
C14 C 0.5229(8) 0.8086(5) 0.3010(4) 0.009(2) Uiso 1 1 d .
C15 C 0.4684(8) 0.7826(5) 0.2505(4) 0.014(2) Uiso 1 1 d .
H15A H 0.5257 0.7424 0.2278 0.021 Uiso 1 1 calc R
H15B H 0.4572 0.8266 0.2188 0.021 Uiso 1 1 calc R
H15C H 0.3860 0.7615 0.2711 0.021 Uiso 1 1 calc R
C16 C 0.7455(8) 0.6595(5) 0.3470(4) 0.012(2) Uiso 1 1 d .
H16A H 0.7800 0.6790 0.3007 0.014 Uiso 1 1 calc R
H16B H 0.7664 0.6029 0.3508 0.014 Uiso 1 1 calc R
C17 C 0.9166(8) 0.6194(5) 0.4362(4) 0.013(2) Uiso 1 1 d .
C18 C 1.0385(8) 0.5893(5) 0.3901(4) 0.020(3) Uiso 1 1 d .
H18A H 1.1007 0.6292 0.3800 0.030 Uiso 1 1 calc R
H18B H 1.0194 0.5770 0.3494 0.030 Uiso 1 1 calc R
H18C H 1.0734 0.5425 0.4114 0.030 Uiso 1 1 calc R
C19 C 0.8273(9) 0.5509(5) 0.4556(5) 0.024(3) Uiso 1 1 d .
H19A H 0.8410 0.5187 0.4189 0.036 Uiso 1 1 calc R
H19B H 0.7388 0.5714 0.4662 0.036 Uiso 1 1 calc R
H19C H 0.8459 0.5195 0.4940 0.036 Uiso 1 1 calc R
C20 C 0.9514(8) 0.6453(5) 0.4973(4) 0.019(3) Uiso 1 1 d .
H20A H 0.9854 0.6003 0.5212 0.029 Uiso 1 1 calc R
H20B H 0.8754 0.6680 0.5259 0.029 Uiso 1 1 calc R
H20C H 1.0155 0.6839 0.4833 0.029 Uiso 1 1 calc R
C21 C 0.9523(8) 0.7651(5) 0.3381(4) 0.016(2) Uiso 1 1 d .
C22 C 1.0435(8) 0.7930(5) 0.3752(4) 0.022(3) Uiso 1 1 d .
H22A H 1.1034 0.8271 0.3452 0.033 Uiso 1 1 calc R
H22B H 1.0902 0.7481 0.3923 0.033 Uiso 1 1 calc R
H22C H 0.9947 0.8215 0.4117 0.033 Uiso 1 1 calc R
C23 C 1.0289(8) 0.7231(5) 0.2787(4) 0.023(3) Uiso 1 1 d .
H23A H 0.9706 0.6989 0.2592 0.035 Uiso 1 1 calc R
H23B H 1.0876 0.6832 0.2933 0.035 Uiso 1 1 calc R
H23C H 1.0772 0.7606 0.2460 0.035 Uiso 1 1 calc R
C24 C 0.8843(8) 0.8356(5) 0.3113(4) 0.018(2) Uiso 1 1 d .
H24A H 0.8392 0.8658 0.3475 0.027 Uiso 1 1 calc R
H24B H 0.8232 0.8192 0.2889 0.027 Uiso 1 1 calc R
H24C H 0.9461 0.8675 0.2802 0.027 Uiso 1 1 calc R
C25 C 0.5187(8) 0.6450(5) 0.4408(4) 0.013(2) Uiso 1 1 d .
H25A H 0.5601 0.5947 0.4532 0.016 Uiso 1 1 calc R
H25B H 0.4298 0.6356 0.4418 0.016 Uiso 1 1 calc R
C26 C 0.3535(8) 0.7655(5) 0.5144(4) 0.016(2) Uiso 1 1 d .
C27 C 0.3475(8) 0.8349(5) 0.5531(4) 0.018(2) Uiso 1 1 d .
H27A H 0.4197 0.8665 0.5329 0.027 Uiso 1 1 calc R
H27B H 0.3506 0.8169 0.5984 0.027 Uiso 1 1 calc R
H27C H 0.2682 0.8661 0.5531 0.027 Uiso 1 1 calc R
C28 C 0.3233(8) 0.7960(5) 0.4493(4) 0.019(2) Uiso 1 1 d .
H28A H 0.2343 0.8157 0.4570 0.028 Uiso 1 1 calc R
H28B H 0.3377 0.7541 0.4204 0.028 Uiso 1 1 calc R
H28C H 0.3783 0.8381 0.4287 0.028 Uiso 1 1 calc R
C29 C 0.2424(8) 0.7111(5) 0.5477(4) 0.020(3) Uiso 1 1 d .
H29A H 0.2501 0.6920 0.5920 0.030 Uiso 1 1 calc R
H29B H 0.2474 0.6672 0.5216 0.030 Uiso 1 1 calc R
H29C H 0.1607 0.7404 0.5501 0.030 Uiso 1 1 calc R
C30 C 0.5069(8) 0.6483(5) 0.5864(4) 0.017(2) Uiso 1 1 d .
C31 C 0.6458(8) 0.6303(5) 0.5966(4) 0.019(3) Uiso 1 1 d .
H31A H 0.6424 0.5984 0.6381 0.028 Uiso 1 1 calc R
H31B H 0.6842 0.6790 0.5976 0.028 Uiso 1 1 calc R
H31C H 0.6970 0.6023 0.5603 0.028 Uiso 1 1 calc R
C32 C 0.4412(8) 0.6901(5) 0.6465(4) 0.021(3) Uiso 1 1 d .
H32A H 0.3505 0.6988 0.6478 0.032 Uiso 1 1 calc R
H32B H 0.4784 0.7400 0.6440 0.032 Uiso 1 1 calc R
H32C H 0.4523 0.6584 0.6862 0.032 Uiso 1 1 calc R
C33 C 0.4514(9) 0.5706(5) 0.5882(5) 0.023(3) Uiso 1 1 d .
H33A H 0.4524 0.5405 0.6301 0.034 Uiso 1 1 calc R
H33B H 0.5022 0.5421 0.5521 0.034 Uiso 1 1 calc R
H33C H 0.3639 0.5790 0.5834 0.034 Uiso 1 1 calc R
C34 C 0.5348(8) 0.6253(5) 0.3151(4) 0.008(2) Uiso 1 1 d .
C35 C 0.6096(9) 0.5855(5) 0.2642(4) 0.017(2) Uiso 1 1 d .
H35 H 0.6987 0.5903 0.2550 0.021 Uiso 1 1 calc R
C36 C 0.5673(9) 0.5409(5) 0.2267(4) 0.016(2) Uiso 1 1 d .
H36 H 0.6256 0.5180 0.1916 0.019 Uiso 1 1 calc R
C37 C 0.4418(8) 0.5284(5) 0.2388(4) 0.019(3) Uiso 1 1 d .
H37 H 0.4110 0.4965 0.2130 0.022 Uiso 1 1 calc R
C38 C 0.3594(9) 0.5641(5) 0.2906(5) 0.023(3) Uiso 1 1 d .
H38 H 0.2711 0.5566 0.3001 0.028 Uiso 1 1 calc R
C39 C 0.4044(8) 0.6095(5) 0.3275(4) 0.014(2) Uiso 1 1 d .
H39 H 0.3462 0.6316 0.3631 0.017 Uiso 1 1 calc R
B2 B 0.8041(10) 0.1715(6) -0.0354(5) 0.014(3) Uiso 1 1 d .
Fe2 Fe 0.89081(12) 0.28232(8) 0.06937(6) 0.0126(4) Uiso 1 1 d .
N4 N 0.7983(6) 0.3112(4) -0.0008(3) 0.0109(19) Uiso 1 1 d .
N5 N 0.7627(7) 0.2644(4) -0.0411(3) 0.0125(19) Uiso 1 1 d .
N6 N 0.9411(7) 0.3302(4) 0.1207(3) 0.017(2) Uiso 1 1 d .
P3 P 1.0440(2) 0.21662(14) -0.00820(12) 0.0128(6) Uiso 1 1 d .
P4 P 0.7441(2) 0.19096(15) 0.10817(12) 0.0140(7) Uiso 1 1 d .
C40 C 0.9902(8) 0.3621(5) 0.1693(4) 0.009(2) Uiso 1 1 d .
C41 C 0.9065(8) 0.4361(5) 0.1909(4) 0.018(2) Uiso 1 1 d .
H41A H 0.9065 0.4738 0.1522 0.022 Uiso 1 1 calc R
H41B H 0.8180 0.4224 0.2107 0.022 Uiso 1 1 calc R
C42 C 1.1274(8) 0.3846(5) 0.1381(4) 0.014(2) Uiso 1 1 d .
H42A H 1.1821 0.3380 0.1245 0.017 Uiso 1 1 calc R
H42B H 1.1293 0.4217 0.0989 0.017 Uiso 1 1 calc R
C43 C 0.9901(9) 0.3039(5) 0.2303(4) 0.027(3) Uiso 1 1 d .
H43A H 1.0460 0.2574 0.2176 0.032 Uiso 1 1 calc R
H43B H 0.9031 0.2873 0.2501 0.032 Uiso 1 1 calc R
C44 C 0.9580(9) 0.4718(6) 0.2401(5) 0.024(3) Uiso 1 1 d .
H44 H 0.9043 0.5196 0.2533 0.028 Uiso 1 1 calc R
C45 C 1.1759(9) 0.4219(5) 0.1892(5) 0.022(3) Uiso 1 1 d .
H45 H 1.2649 0.4365 0.1692 0.027 Uiso 1 1 calc R
C46 C 1.0395(9) 0.3455(6) 0.2808(5) 0.025(3) Uiso 1 1 d .
H46 H 1.0385 0.3089 0.3209 0.030 Uiso 1 1 calc R
C47 C 0.9579(9) 0.4167(5) 0.3002(5) 0.025(3) Uiso 1 1 d .
H47A H 0.9910 0.4418 0.3321 0.030 Uiso 1 1 calc R
H47B H 0.8702 0.4025 0.3214 0.030 Uiso 1 1 calc R
C48 C 1.1759(9) 0.3661(6) 0.2496(5) 0.028(3) Uiso 1 1 d .
H48A H 1.2108 0.3904 0.2812 0.033 Uiso 1 1 calc R
H48B H 1.2294 0.3186 0.2372 0.033 Uiso 1 1 calc R
C49 C 1.0950(8) 0.4943(5) 0.2077(5) 0.023(3) Uiso 1 1 d .
H49A H 1.0957 0.5306 0.1681 0.028 Uiso 1 1 calc R
H49B H 1.1290 0.5204 0.2386 0.028 Uiso 1 1 calc R
C50 C 0.7720(9) 0.4514(5) 0.0210(4) 0.023(3) Uiso 1 1 d .
H50A H 0.7392 0.4388 0.0682 0.035 Uiso 1 1 calc R
H50B H 0.7250 0.4977 0.0063 0.035 Uiso 1 1 calc R
H50C H 0.8622 0.4613 0.0121 0.035 Uiso 1 1 calc R
C51 C 0.7560(8) 0.3840(5) -0.0156(4) 0.009(2) Uiso 1 1 d .
C52 C 0.7000(8) 0.3849(5) -0.0677(4) 0.013(2) Uiso 1 1 d .
H52 H 0.6662 0.4294 -0.0896 0.016 Uiso 1 1 calc R
C53 C 0.7022(8) 0.3075(5) -0.0825(4) 0.009(2) Uiso 1 1 d .
C54 C 0.6455(8) 0.2826(5) -0.1340(4) 0.019(3) Uiso 1 1 d .
H54A H 0.7058 0.2466 -0.1604 0.028 Uiso 1 1 calc R
H54B H 0.6262 0.3281 -0.1625 0.028 Uiso 1 1 calc R
H54C H 0.5672 0.2568 -0.1132 0.028 Uiso 1 1 calc R
C55 C 0.7511(8) 0.1305(5) 0.0409(4) 0.014(2) Uiso 1 1 d .
H55A H 0.8063 0.0835 0.0471 0.017 Uiso 1 1 calc R
H55B H 0.6648 0.1136 0.0448 0.017 Uiso 1 1 calc R
C56 C 0.5714(8) 0.2341(5) 0.1281(4) 0.015(2) Uiso 1 1 d .
C57 C 0.5249(8) 0.2664(5) 0.0663(4) 0.021(3) Uiso 1 1 d .
H57A H 0.4337 0.2806 0.0788 0.032 Uiso 1 1 calc R
H57B H 0.5406 0.2268 0.0351 0.032 Uiso 1 1 calc R
H57C H 0.5707 0.3123 0.0459 0.032 Uiso 1 1 calc R
C58 C 0.5611(9) 0.3022(5) 0.1688(5) 0.025(3) Uiso 1 1 d .
H58A H 0.4751 0.3267 0.1756 0.038 Uiso 1 1 calc R
H58B H 0.6225 0.3399 0.1457 0.038 Uiso 1 1 calc R
H58C H 0.5791 0.2838 0.2114 0.038 Uiso 1 1 calc R
C59 C 0.4774(9) 0.1726(6) 0.1625(5) 0.033(3) Uiso 1 1 d .
H59A H 0.5016 0.1487 0.2023 0.049 Uiso 1 1 calc R
H59B H 0.4791 0.1327 0.1328 0.049 Uiso 1 1 calc R
H59C H 0.3916 0.1972 0.1743 0.049 Uiso 1 1 calc R
C60 C 0.7587(8) 0.1219(5) 0.1844(4) 0.012(2) Uiso 1 1 d .
C61 C 0.9021(8) 0.1080(5) 0.1863(4) 0.021(3) Uiso 1 1 d .
H61A H 0.9090 0.0764 0.2268 0.031 Uiso 1 1 calc R
H61B H 0.9386 0.1579 0.1848 0.031 Uiso 1 1 calc R
H61C H 0.9482 0.0809 0.1483 0.031 Uiso 1 1 calc R
C62 C 0.6980(9) 0.1601(5) 0.2480(4) 0.025(3) Uiso 1 1 d .
H62A H 0.6088 0.1754 0.2492 0.037 Uiso 1 1 calc R
H62B H 0.7433 0.2061 0.2493 0.037 Uiso 1 1 calc R
H62C H 0.7033 0.1232 0.2859 0.037 Uiso 1 1 calc R
C63 C 0.7099(9) 0.0433(5) 0.1853(5) 0.031(3) Uiso 1 1 d .
H63A H 0.7094 0.0139 0.2277 0.047 Uiso 1 1 calc R
H63B H 0.7652 0.0153 0.1501 0.047 Uiso 1 1 calc R
H63C H 0.6235 0.0493 0.1786 0.047 Uiso 1 1 calc R
C64 C 0.9597(8) 0.1700(5) -0.0588(4) 0.014(2) Uiso 1 1 d .
H64A H 0.9828 0.1953 -0.1041 0.016 Uiso 1 1 calc R
H64B H 0.9923 0.1152 -0.0606 0.016 Uiso 1 1 calc R
C65 C 1.1462(8) 0.2894(5) -0.0704(4) 0.014(2) Uiso 1 1 d .
C66 C 1.0542(9) 0.3561(5) -0.0888(5) 0.026(3) Uiso 1 1 d .
H66A H 1.1020 0.3936 -0.1216 0.040 Uiso 1 1 calc R
H66B H 1.0117 0.3818 -0.0495 0.040 Uiso 1 1 calc R
H66C H 0.9906 0.3350 -0.1068 0.040 Uiso 1 1 calc R
C67 C 1.2169(8) 0.2574(5) -0.1344(4) 0.022(3) Uiso 1 1 d .
H67A H 1.2848 0.2912 -0.1570 0.033 Uiso 1 1 calc R
H67B H 1.1578 0.2550 -0.1624 0.033 Uiso 1 1 calc R
H67C H 1.2537 0.2052 -0.1251 0.033 Uiso 1 1 calc R
C68 C 1.2371(8) 0.3237(5) -0.0380(5) 0.025(3) Uiso 1 1 d .
H68A H 1.3040 0.2844 -0.0316 0.037 Uiso 1 1 calc R
H68B H 1.1905 0.3405 0.0045 0.037 Uiso 1 1 calc R
H68C H 1.2754 0.3682 -0.0662 0.037 Uiso 1 1 calc R
C69 C 1.1586(9) 0.1416(5) 0.0197(4) 0.020(3) Uiso 1 1 d .
C70 C 1.0908(8) 0.0628(5) 0.0372(4) 0.022(3) Uiso 1 1 d .
H70A H 1.1337 0.0279 0.0658 0.034 Uiso 1 1 calc R
H70B H 1.0948 0.0387 -0.0032 0.034 Uiso 1 1 calc R
H70C H 1.0019 0.0728 0.0599 0.034 Uiso 1 1 calc R
C71 C 1.1962(9) 0.1641(5) 0.0786(4) 0.023(3) Uiso 1 1 d .
H71A H 1.2464 0.1210 0.0958 0.034 Uiso 1 1 calc R
H71B H 1.1199 0.1763 0.1125 0.034 Uiso 1 1 calc R
H71C H 1.2470 0.2097 0.0660 0.034 Uiso 1 1 calc R
C72 C 1.2835(8) 0.1194(5) -0.0310(4) 0.025(3) Uiso 1 1 d .
H72A H 1.3371 0.1638 -0.0423 0.037 Uiso 1 1 calc R
H72B H 1.2627 0.1051 -0.0707 0.037 Uiso 1 1 calc R
H72C H 1.3290 0.0754 -0.0119 0.037 Uiso 1 1 calc R
C73 C 0.7525(8) 0.1248(5) -0.0851(4) 0.009(2) Uiso 1 1 d .
C74 C 0.6344(9) 0.0945(5) -0.0709(5) 0.020(3) Uiso 1 1 d .
H74 H 0.5766 0.1068 -0.0313 0.024 Uiso 1 1 calc R
C75 C 0.5933(9) 0.0475(5) -0.1101(4) 0.018(2) Uiso 1 1 d .
H75 H 0.5113 0.0277 -0.0966 0.021 Uiso 1 1 calc R
C76 C 0.6739(9) 0.0301(5) -0.1688(5) 0.021(3) Uiso 1 1 d .
H76 H 0.6477 -0.0017 -0.1964 0.026 Uiso 1 1 calc R
C77 C 0.7927(9) 0.0592(5) -0.1871(5) 0.018(2) Uiso 1 1 d .
H77 H 0.8483 0.0480 -0.2278 0.021 Uiso 1 1 calc R
C78 C 0.8316(9) 0.1053(5) -0.1458(4) 0.018(2) Uiso 1 1 d .
H78 H 0.9143 0.1242 -0.1592 0.022 Uiso 1 1 calc R

loop_
_atom_type_symbol
_atom_type_description
_atom_type_scat_dispersion_real
_atom_type_scat_dispersion_imag
_atom_type_scat_source
C C 0.0033 0.0016 'International Tables Vol C Tables 4.2.6.8 and 6.1.1.4'
H H 0.0000 0.0000 'International Tables Vol C Tables 4.2.6.8 and 6.1.1.4'
B B 0.0013 0.0007 'International Tables Vol C Tables 4.2.6.8 and 6.1.1.4'
N N 0.0061 0.0033 'International Tables Vol C Tables 4.2.6.8 and 6.1.1.4'
P P 0.1023 0.0942 'International Tables Vol C Tables 4.2.6.8 and 6.1.1.4'
Fe Fe 0.3463 0.8444 'International Tables Vol C Tables 4.2.6.8 and 6.1.1.4'

loop_
_geom_angle_atom_site_label_1
_geom_angle_atom_site_label_2
_geom_angle_atom_site_label_3
_geom_angle
N2 B1 C16 104.4(7)
N2 B1 C34 111.9(7)
C16 B1 C34 109.6(7)
N2 B1 C25 110.0(7)
C16 B1 C25 113.7(7)
C34 B1 C25 107.4(7)
N3 Fe1 N1 134.5(3)
N3 Fe1 P2 119.6(3)
N1 Fe1 P2 86.2(2)
N3 Fe1 P1 119.0(3)
N1 Fe1 P1 87.0(2)
P2 Fe1 P1 101.80(10)
C12 N1 N2 106.1(7)
C12 N1 Fe1 124.3(6)
N2 N1 Fe1 129.6(5)
C14 N2 N1 110.4(7)
C14 N2 B1 131.6(7)
N1 N2 B1 117.7(7)
C1 N3 Fe1 172.1(6)
C16 P1 C17 104.7(4)
C16 P1 C21 105.7(4)
C17 P1 C21 107.5(4)
C16 P1 Fe1 108.5(3)
C17 P1 Fe1 120.9(3)
C21 P1 Fe1 108.6(3)
C25 P2 C26 104.2(4)
C25 P2 C30 108.6(4)
C26 P2 C30 104.5(4)
C25 P2 Fe1 106.2(3)
C26 P2 Fe1 113.6(3)
C30 P2 Fe1 118.8(3)
N3 C1 C3 108.3(7)
N3 C1 C4 112.9(7)
C3 C1 C4 108.4(7)
N3 C1 C2 109.7(7)
C3 C1 C2 108.6(7)
C4 C1 C2 108.7(7)
C1 C2 C6 110.0(7)
C1 C2 H2A 109.7
C6 C2 H2A 109.7
C1 C2 H2B 109.7
C6 C2 H2B 109.7
H2A C2 H2B 108.2
C5 C3 C1 111.4(7)
C5 C3 H3A 109.3
C1 C3 H3A 109.3
C5 C3 H3B 109.3
C1 C3 H3B 109.3
H3A C3 H3B 108.0
C1 C4 C7 110.0(7)
C1 C4 H4A 109.7
C7 C4 H4A 109.7
C1 C4 H4B 109.7
C7 C4 H4B 109.7
H4A C4 H4B 108.2
C3 C5 C8 110.4(7)
C3 C5 C10 108.5(7)
C8 C5 C10 110.5(7)
C3 C5 H5 109.1
C8 C5 H5 109.1
C10 C5 H5 109.1
C9 C6 C10 110.3(8)
C9 C6 C2 108.9(7)
C10 C6 C2 109.6(7)
C9 C6 H6 109.4
C10 C6 H6 109.4
C2 C6 H6 109.4
C8 C7 C9 110.2(7)
C8 C7 C4 108.4(7)
C9 C7 C4 108.5(7)
C8 C7 H7 109.9
C9 C7 H7 109.9
C4 C7 H7 109.9
C5 C8 C7 109.5(7)
C5 C8 H8A 109.8
C7 C8 H8A 109.8
C5 C8 H8B 109.8
C7 C8 H8B 109.8
H8A C8 H8B 108.2
C6 C9 C7 110.1(8)
C6 C9 H9A 109.6
C7 C9 H9A 109.6
C6 C9 H9B 109.6
C7 C9 H9B 109.6
H9A C9 H9B 108.2
C6 C10 C5 108.5(7)
C6 C10 H10A 110.0
C5 C10 H10A 110.0
C6 C10 H10B 110.0
C5 C10 H10B 110.0
H10A C10 H10B 108.4
C12 C11 H11A 109.5
C12 C11 H11B 109.5
H11A C11 H11B 109.5
C12 C11 H11C 109.5
H11A C11 H11C 109.5
H11B C11 H11C 109.5
C13 C12 N1 109.9(8)
C13 C12 C11 128.9(8)
N1 C12 C11 121.2(8)
C12 C13 C14 108.4(8)
C12 C13 H13 125.8
C14 C13 H13 125.8
N2 C14 C13 105.2(8)
N2 C14 C15 128.9(8)
C13 C14 C15 125.9(8)
C14 C15 H15A 109.5
C14 C15 H15B 109.5
H15A C15 H15B 109.5
C14 C15 H15C 109.5
H15A C15 H15C 109.5
H15B C15 H15C 109.5
B1 C16 P1 117.1(6)
B1 C16 H16A 108.0
P1 C16 H16A 108.0
B1 C16 H16B 108.0
P1 C16 H16B 108.0
H16A C16 H16B 107.3
C18 C17 C20 108.3(7)
C18 C17 C19 106.8(7)
C20 C17 C19 111.1(7)
C18 C17 P1 114.2(6)
C20 C17 P1 108.7(6)
C19 C17 P1 107.7(6)
C17 C18 H18A 109.5
C17 C18 H18B 109.5
H18A C18 H18B 109.5
C17 C18 H18C 109.5
H18A C18 H18C 109.5
H18B C18 H18C 109.5
C17 C19 H19A 109.5
C17 C19 H19B 109.5
H19A C19 H19B 109.5
C17 C19 H19C 109.5
H19A C19 H19C 109.5
H19B C19 H19C 109.5
C17 C20 H20A 109.5
C17 C20 H20B 109.5
H20A C20 H20B 109.5
C17 C20 H20C 109.5
H20A C20 H20C 109.5
H20B C20 H20C 109.5
C24 C21 C22 108.0(7)
C24 C21 C23 107.1(7)
C22 C21 C23 109.8(7)
C24 C21 P1 108.1(6)
C22 C21 P1 109.6(6)
C23 C21 P1 114.0(6)
C21 C22 H22A 109.5
C21 C22 H22B 109.5
H22A C22 H22B 109.5
C21 C22 H22C 109.5
H22A C22 H22C 109.5
H22B C22 H22C 109.5
C21 C23 H23A 109.5
C21 C23 H23B 109.5
H23A C23 H23B 109.5
C21 C23 H23C 109.5
H23A C23 H23C 109.5
H23B C23 H23C 109.5
C21 C24 H24A 109.5
C21 C24 H24B 109.5
H24A C24 H24B 109.5
C21 C24 H24C 109.5
H24A C24 H24C 109.5
H24B C24 H24C 109.5
B1 C25 P2 117.9(6)
B1 C25 H25A 107.8
P2 C25 H25A 107.8
B1 C25 H25B 107.8
P2 C25 H25B 107.8
H25A C25 H25B 107.2
C27 C26 C28 107.0(7)
C27 C26 C29 110.8(7)
C28 C26 C29 103.7(7)
C27 C26 P2 110.9(6)
C28 C26 P2 112.8(6)
C29 C26 P2 111.4(6)
C26 C27 H27A 109.5
C26 C27 H27B 109.5
H27A C27 H27B 109.5
C26 C27 H27C 109.5
H27A C27 H27C 109.5
H27B C27 H27C 109.5
C26 C28 H28A 109.5
C26 C28 H28B 109.5
H28A C28 H28B 109.5
C26 C28 H28C 109.5
H28A C28 H28C 109.5
H28B C28 H28C 109.5
C26 C29 H29A 109.5
C26 C29 H29B 109.5
H29A C29 H29B 109.5
C26 C29 H29C 109.5
H29A C29 H29C 109.5
H29B C29 H29C 109.5
C33 C30 C32 111.2(8)
C33 C30 C31 106.7(7)
C32 C30 C31 102.6(7)
C33 C30 P2 112.4(6)
C32 C30 P2 114.4(6)
C31 C30 P2 108.8(6)
C30 C31 H31A 109.5
C30 C31 H31B 109.5
H31A C31 H31B 109.5
C30 C31 H31C 109.5
H31A C31 H31C 109.5
H31B C31 H31C 109.5
C30 C32 H32A 109.5
C30 C32 H32B 109.5
H32A C32 H32B 109.5
C30 C32 H32C 109.5
H32A C32 H32C 109.5
H32B C32 H32C 109.5
C30 C33 H33A 109.5
C30 C33 H33B 109.5
H33A C33 H33B 109.5
C30 C33 H33C 109.5
H33A C33 H33C 109.5
H33B C33 H33C 109.5
C35 C34 C39 112.2(8)
C35 C34 B1 124.2(8)
C39 C34 B1 123.0(8)
C36 C35 C34 125.9(9)
C36 C35 H35 117.0
C34 C35 H35 117.0
C35 C36 C37 120.4(9)
C35 C36 H36 119.8
C37 C36 H36 119.8
C36 C37 C38 117.7(9)
C36 C37 H37 121.1
C38 C37 H37 121.1
C39 C38 C37 120.8(10)
C39 C38 H38 119.6
C37 C38 H38 119.6
C38 C39 C34 122.8(9)
C38 C39 H39 118.6
C34 C39 H39 118.6
C73 B2 N5 112.6(7)
C73 B2 C64 108.5(8)
N5 B2 C64 102.8(7)
C73 B2 C55 108.3(7)
N5 B2 C55 111.4(7)
C64 B2 C55 113.2(8)
N6 Fe2 N4 135.1(3)
N6 Fe2 P4 120.5(3)
N4 Fe2 P4 85.7(2)
N6 Fe2 P3 117.8(3)
N4 Fe2 P3 87.2(2)
P4 Fe2 P3 101.85(10)
C51 N4 N5 107.6(7)
C51 N4 Fe2 123.2(6)
N5 N4 Fe2 129.1(5)
C53 N5 N4 110.0(7)
C53 N5 B2 131.0(7)
N4 N5 B2 118.9(7)
C40 N6 Fe2 172.4(6)
C64 P3 C69 107.7(4)
C64 P3 C65 103.7(4)
C69 P3 C65 106.0(4)
C64 P3 Fe2 107.8(3)
C69 P3 Fe2 120.0(3)
C65 P3 Fe2 110.5(3)
C55 P4 C56 104.0(4)
C55 P4 C60 107.3(4)
C56 P4 C60 105.1(4)
C55 P4 Fe2 107.1(3)
C56 P4 Fe2 113.5(3)
C60 P4 Fe2 118.8(3)
N6 C40 C42 108.9(7)
N6 C40 C43 112.3(7)
C42 C40 C43 109.0(7)
N6 C40 C41 108.5(7)
C42 C40 C41 109.0(7)
C43 C40 C41 109.2(7)
C44 C41 C40 109.6(7)
C44 C41 H41A 109.8
C40 C41 H41A 109.8
C44 C41 H41B 109.8
C40 C41 H41B 109.8
H41A C41 H41B 108.2
C45 C42 C40 108.3(7)
C45 C42 H42A 110.0
C40 C42 H42A 110.0
C45 C42 H42B 110.0
C40 C42 H42B 110.0
H42A C42 H42B 108.4
C40 C43 C46 107.9(7)
C40 C43 H43A 110.1
C46 C43 H43A 110.1
C40 C43 H43B 110.1
C46 C43 H43B 110.1
H43A C43 H43B 108.4
C41 C44 C47 111.4(8)
C41 C44 C49 108.8(8)
C47 C44 C49 109.5(8)
C41 C44 H44 109.0
C47 C44 H44 109.0
C49 C44 H44 109.0
C49 C45 C48 110.4(8)
C49 C45 C42 109.6(8)
C48 C45 C42 111.3(8)
C49 C45 H45 108.5
C48 C45 H45 108.5
C42 C45 H45 108.5
C47 C46 C48 110.5(8)
C47 C46 C43 111.3(8)
C48 C46 C43 108.3(8)
C47 C46 H46 108.9
C48 C46 H46 108.9
C43 C46 H46 108.9
C46 C47 C44 109.3(8)
C46 C47 H47A 109.8
C44 C47 H47A 109.8
C46 C47 H47B 109.8
C44 C47 H47B 109.8
H47A C47 H47B 108.3
C45 C48 C46 108.3(8)
C45 C48 H48A 110.0
C46 C48 H48A 110.0
C45 C48 H48B 110.0
C46 C48 H48B 110.0
H48A C48 H48B 108.4
C45 C49 C44 108.7(8)
C45 C49 H49A 109.9
C44 C49 H49A 109.9
C45 C49 H49B 109.9
C44 C49 H49B 109.9
H49A C49 H49B 108.3
C51 C50 H50A 109.5
C51 C50 H50B 109.5
H50A C50 H50B 109.5
C51 C50 H50C 109.5
H50A C50 H50C 109.5
H50B C50 H50C 109.5
N4 C51 C52 108.8(8)
N4 C51 C50 122.9(8)
C52 C51 C50 128.3(8)
C51 C52 C53 107.2(8)
C51 C52 H52 126.4
C53 C52 H52 126.4
N5 C53 C52 106.2(7)
N5 C53 C54 129.4(8)
C52 C53 C54 124.4(8)
C53 C54 H54A 109.5
C53 C54 H54B 109.5
H54A C54 H54B 109.5
C53 C54 H54C 109.5
H54A C54 H54C 109.5
H54B C54 H54C 109.5
B2 C55 P4 116.7(6)
B2 C55 H55A 108.1
P4 C55 H55A 108.1
B2 C55 H55B 108.1
P4 C55 H55B 108.1
H55A C55 H55B 107.3
C58 C56 C59 111.5(7)
C58 C56 C57 105.8(7)
C59 C56 C57 104.7(7)
C58 C56 P4 109.6(6)
C59 C56 P4 111.8(6)
C57 C56 P4 113.2(6)
C56 C57 H57A 109.5
C56 C57 H57B 109.5
H57A C57 H57B 109.5
C56 C57 H57C 109.5
H57A C57 H57C 109.5
H57B C57 H57C 109.5
C56 C58 H58A 109.5
C56 C58 H58B 109.5
H58A C58 H58B 109.5
C56 C58 H58C 109.5
H58A C58 H58C 109.5
H58B C58 H58C 109.5
C56 C59 H59A 109.5
C56 C59 H59B 109.5
H59A C59 H59B 109.5
C56 C59 H59C 109.5
H59A C59 H59C 109.5
H59B C59 H59C 109.5
C63 C60 C62 111.9(8)
C63 C60 C61 106.5(7)
C62 C60 C61 103.6(7)
C63 C60 P4 113.9(6)
C62 C60 P4 111.0(6)
C61 C60 P4 109.5(6)
C60 C61 H61A 109.5
C60 C61 H61B 109.5
H61A C61 H61B 109.5
C60 C61 H61C 109.5
H61A C61 H61C 109.5
H61B C61 H61C 109.5
C60 C62 H62A 109.5
C60 C62 H62B 109.5
H62A C62 H62B 109.5
C60 C62 H62C 109.5
H62A C62 H62C 109.5
H62B C62 H62C 109.5
C60 C63 H63A 109.5
C60 C63 H63B 109.5
H63A C63 H63B 109.5
C60 C63 H63C 109.5
H63A C63 H63C 109.5
H63B C63 H63C 109.5
B2 C64 P3 117.4(6)
B2 C64 H64A 107.9
P3 C64 H64A 107.9
B2 C64 H64B 107.9
P3 C64 H64B 107.9
H64A C64 H64B 107.2
C67 C65 C68 111.0(7)
C67 C65 C66 106.3(7)
C68 C65 C66 107.7(8)
C67 C65 P3 114.9(6)
C68 C65 P3 109.8(6)
C66 C65 P3 106.7(6)
C65 C66 H66A 109.5
C65 C66 H66B 109.5
H66A C66 H66B 109.5
C65 C66 H66C 109.5
H66A C66 H66C 109.5
H66B C66 H66C 109.5
C65 C67 H67A 109.5
C65 C67 H67B 109.5
H67A C67 H67B 109.5
C65 C67 H67C 109.5
H67A C67 H67C 109.5
H67B C67 H67C 109.5
C65 C68 H68A 109.5
C65 C68 H68B 109.5
H68A C68 H68B 109.5
C65 C68 H68C 109.5
H68A C68 H68C 109.5
H68B C68 H68C 109.5
C71 C69 C72 107.0(8)
C71 C69 C70 109.9(7)
C72 C69 C70 102.7(7)
C71 C69 P3 111.2(6)
C72 C69 P3 118.0(6)
C70 C69 P3 107.5(6)
C69 C70 H70A 109.5
C69 C70 H70B 109.5
H70A C70 H70B 109.5
C69 C70 H70C 109.5
H70A C70 H70C 109.5
H70B C70 H70C 109.5
C69 C71 H71A 109.5
C69 C71 H71B 109.5
H71A C71 H71B 109.5
C69 C71 H71C 109.5
H71A C71 H71C 109.5
H71B C71 H71C 109.5
C69 C72 H72A 109.5
C69 C72 H72B 109.5
H72A C72 H72B 109.5
C69 C72 H72C 109.5
H72A C72 H72C 109.5
H72B C72 H72C 109.5
C74 C73 C78 113.7(8)
C74 C73 B2 124.5(8)
C78 C73 B2 121.5(8)
C73 C74 C75 125.3(9)
C73 C74 H74 117.3
C75 C74 H74 117.3
C76 C75 C74 118.8(9)
C76 C75 H75 120.6
C74 C75 H75 120.6
C75 C76 C77 119.5(9)
C75 C76 H76 120.3
C77 C76 H76 120.3
C76 C77 C78 120.1(9)
C76 C77 H77 120.0
C78 C77 H77 120.0
C77 C78 C73 122.6(9)
C77 C78 H78 118.7
C73 C78 H78 118.7

loop_
_geom_bond_atom_site_label_1
_geom_bond_atom_site_label_2
_geom_bond_distance
B1 N2 1.614(12)
B1 C16 1.633(12)
B1 C34 1.637(14)
B1 C25 1.679(13)
Fe1 N3 1.646(7)
Fe1 N1 1.968(7)
Fe1 P2 2.279(3)
Fe1 P1 2.338(3)
N1 C12 1.351(10)
N1 N2 1.398(9)
N2 C14 1.345(10)
N3 C1 1.452(11)
P1 C16 1.823(9)
P1 C17 1.904(9)
P1 C21 1.918(9)
P2 C25 1.830(9)
P2 C26 1.918(9)
P2 C30 1.928(9)
C1 C3 1.531(11)
C1 C4 1.532(11)
C1 C2 1.538(12)
C2 C6 1.544(12)
C2 H2A 0.9900
C2 H2B 0.9900
C3 C5 1.502(11)
C3 H3A 0.9900
C3 H3B 0.9900
C4 C7 1.566(12)
C4 H4A 0.9900
C4 H4B 0.9900
C5 C8 1.517(11)
C5 C10 1.550(11)
C5 H5 1.0000
C6 C9 1.521(11)
C6 C10 1.529(12)
C6 H6 1.0000
C7 C8 1.525(11)
C7 C9 1.536(12)
C7 H7 1.0000
C8 H8A 0.9900
C8 H8B 0.9900
C9 H9A 0.9900
C9 H9B 0.9900
C10 H10A 0.9900
C10 H10B 0.9900
C11 C12 1.527(12)
C11 H11A 0.9800
C11 H11B 0.9800
C11 H11C 0.9800
C12 C13 1.342(11)
C13 C14 1.419(11)
C13 H13 0.9500
C14 C15 1.466(11)
C15 H15A 0.9800
C15 H15B 0.9800
C15 H15C 0.9800
C16 H16A 0.9900
C16 H16B 0.9900
C17 C18 1.531(11)
C17 C20 1.549(12)
C17 C19 1.557(12)
C18 H18A 0.9800
C18 H18B 0.9800
C18 H18C 0.9800
C19 H19A 0.9800
C19 H19B 0.9800
C19 H19C 0.9800
C20 H20A 0.9800
C20 H20B 0.9800
C20 H20C 0.9800
C21 C24 1.506(11)
C21 C22 1.541(12)
C21 C23 1.545(12)
C22 H22A 0.9800
C22 H22B 0.9800
C22 H22C 0.9800
C23 H23A 0.9800
C23 H23B 0.9800
C23 H23C 0.9800
C24 H24A 0.9800
C24 H24B 0.9800
C24 H24C 0.9800
C25 H25A 0.9900
C25 H25B 0.9900
C26 C27 1.517(12)
C26 C28 1.519(12)
C26 C29 1.576(11)
C27 H27A 0.9800
C27 H27B 0.9800
C27 H27C 0.9800
C28 H28A 0.9800
C28 H28B 0.9800
C28 H28C 0.9800
C29 H29A 0.9800
C29 H29B 0.9800
C29 H29C 0.9800
C30 C33 1.519(12)
C30 C32 1.522(12)
C30 C31 1.579(11)
C31 H31A 0.9800
C31 H31B 0.9800
C31 H31C 0.9800
C32 H32A 0.9800
C32 H32B 0.9800
C32 H32C 0.9800
C33 H33A 0.9800
C33 H33B 0.9800
C33 H33C 0.9800
C34 C35 1.392(11)
C34 C39 1.423(11)
C35 C36 1.345(12)
C35 H35 0.9500
C36 C37 1.359(11)
C36 H36 0.9500
C37 C38 1.400(12)
C37 H37 0.9500
C38 C39 1.362(12)
C38 H38 0.9500
C39 H39 0.9500
B2 C73 1.619(14)
B2 N5 1.641(12)
B2 C64 1.644(13)
B2 C55 1.674(13)
Fe2 N6 1.652(7)
Fe2 N4 1.985(7)
Fe2 P4 2.292(3)
Fe2 P3 2.349(3)
N4 C51 1.342(10)
N4 N5 1.379(9)
N5 C53 1.346(10)
N6 C40 1.443(11)
P3 C64 1.853(9)
P3 C69 1.877(9)
P3 C65 1.930(9)
P4 C55 1.839(9)
P4 C56 1.928(9)
P4 C60 1.931(9)
C40 C42 1.543(11)
C40 C43 1.549(11)
C40 C41 1.557(11)
C41 C44 1.502(12)
C41 H41A 0.9900
C41 H41B 0.9900
C42 C45 1.531(12)
C42 H42A 0.9900
C42 H42B 0.9900
C43 C46 1.568(13)
C43 H43A 0.9900
C43 H43B 0.9900
C44 C47 1.506(12)
C44 C49 1.545(12)
C44 H44 1.0000
C45 C49 1.506(12)
C45 C48 1.517(12)
C45 H45 1.0000
C46 C47 1.496(12)
C46 C48 1.526(12)
C46 H46 1.0000
C47 H47A 0.9900
C47 H47B 0.9900
C48 H48A 0.9900
C48 H48B 0.9900
C49 H49A 0.9900
C49 H49B 0.9900
C50 C51 1.515(12)
C50 H50A 0.9800
C50 H50B 0.9800
C50 H50C 0.9800
C51 C52 1.381(11)
C52 C53 1.411(11)
C52 H52 0.9500
C53 C54 1.493(12)
C54 H54A 0.9800
C54 H54B 0.9800
C54 H54C 0.9800
C55 H55A 0.9900
C55 H55B 0.9900
C56 C58 1.518(12)
C56 C59 1.540(12)
C56 C57 1.544(12)
C57 H57A 0.9800
C57 H57B 0.9800
C57 H57C 0.9800
C58 H58A 0.9800
C58 H58B 0.9800
C58 H58C 0.9800
C59 H59A 0.9800
C59 H59B 0.9800
C59 H59C 0.9800
C60 C63 1.504(12)
C60 C62 1.539(12)
C60 C61 1.569(11)
C61 H61A 0.9800
C61 H61B 0.9800
C61 H61C 0.9800
C62 H62A 0.9800
C62 H62B 0.9800
C62 H62C 0.9800
C63 H63A 0.9800
C63 H63B 0.9800
C63 H63C 0.9800
C64 H64A 0.9900
C64 H64B 0.9900
C65 C67 1.520(11)
C65 C68 1.523(12)
C65 C66 1.548(11)
C66 H66A 0.9800
C66 H66B 0.9800
C66 H66C 0.9800
C67 H67A 0.9800
C67 H67B 0.9800
C67 H67C 0.9800
C68 H68A 0.9800
C68 H68B 0.9800
C68 H68C 0.9800
C69 C71 1.498(12)
C69 C72 1.560(12)
C69 C70 1.577(12)
C70 H70A 0.9800
C70 H70B 0.9800
C70 H70C 0.9800
C71 H71A 0.9800
C71 H71B 0.9800
C71 H71C 0.9800
C72 H72A 0.9800
C72 H72B 0.9800
C72 H72C 0.9800
C73 C74 1.382(11)
C73 C78 1.416(11)
C74 C75 1.393(12)
C74 H74 0.9500
C75 C76 1.379(12)
C75 H75 0.9500
C76 C77 1.380(11)
C76 H76 0.9500
C77 C78 1.403(12)
C77 H77 0.9500
C78 H78 0.9500
